data_7208877
loop_
_publ_author_name
'Huang, Sheng-Li'
'Zhang, Long'
'Lin, Yue-Jian'
'Jin, Guo-Xin'

_publ_section_title
;
 Discrepant gas adsorption in isostructural heterometallic coordination
 polymers: strong dependence of metal identity
;
_journal_issue 1
_journal_name_full CrystEngComm
_journal_page_first 78
_journal_paper_doi 10.1039/c2ce26072g
_journal_volume 15
_journal_year 2013
_chemical_formula_sum 'C24 H30 N6 O8 Pd Zn'
_chemical_formula_weight 702.31
_chemical_name_systematic
;
?
;
_space_group_IT_number 15
_symmetry_cell_setting monoclinic
_symmetry_space_group_name_Hall '-C 2yc'
_symmetry_space_group_name_H-M 'C 1 2/c 1'
_atom_sites_solution_hydrogens geom
_atom_sites_solution_primary direct
_atom_sites_solution_secondary difmap
_audit_creation_method SHELXL-97
_cell_angle_alpha 90.00
_cell_angle_beta 100.598(3)
_cell_angle_gamma 90.00
_cell_formula_units_Z 4
_cell_length_a 23.8588(12)
_cell_length_b 18.6112(9)
_cell_length_c 8.4514(5)
_cell_measurement_reflns_used 5145
_cell_measurement_temperature 173(2)
_cell_measurement_theta_max 69.28
_cell_measurement_theta_min 3.03
_cell_volume 3688.8(3)
_computing_cell_refinement 'Bruker SAINT'
_computing_data_collection 'Bruker APEX2'
_computing_data_reduction 'Bruker SAINT'
_computing_molecular_graphics 'Bruker SHELXTL'
_computing_publication_material 'Bruker SHELXTL'
_computing_structure_refinement 'SHELXL-97 (Sheldrick, 1997)'
_computing_structure_solution 'SHELXS-97 (Sheldrick, 1990)'
_diffrn_ambient_temperature 173(2)
_diffrn_measured_fraction_theta_full 0.952
_diffrn_measured_fraction_theta_max 0.952
_diffrn_measurement_device_type 'Bruker APEX-II CCD'
_diffrn_measurement_method '\f and \w scans'
_diffrn_radiation_monochromator graphite
_diffrn_radiation_source 'fine-focus sealed tube'
_diffrn_radiation_type CuK\a
_diffrn_radiation_wavelength 1.54178
_diffrn_reflns_av_R_equivalents 0.0285
_diffrn_reflns_av_sigmaI/netI 0.0325
_diffrn_reflns_limit_h_max 25
_diffrn_reflns_limit_h_min -27
_diffrn_reflns_limit_k_max 20
_diffrn_reflns_limit_k_min -21
_diffrn_reflns_limit_l_max 9
_diffrn_reflns_limit_l_min -9
_diffrn_reflns_number 8147
_diffrn_reflns_theta_full 62.49
_diffrn_reflns_theta_max 62.49
_diffrn_reflns_theta_min 3.03
_diffrn_standards_decay_% 3.88
_exptl_absorpt_coefficient_mu 5.111
_exptl_absorpt_correction_T_max 0.8217
_exptl_absorpt_correction_T_min 0.3993
_exptl_absorpt_correction_type multi-scan
_exptl_absorpt_process_details sadabs
_exptl_crystal_colour colourless
_exptl_crystal_density_diffrn 1.265
_exptl_crystal_density_method 'not measured'
_exptl_crystal_description prism
_exptl_crystal_F_000 1424
_exptl_crystal_size_max 0.22
_exptl_crystal_size_mid 0.06
_exptl_crystal_size_min 0.04
_platon_squeeze_details
;
;
_refine_diff_density_max 0.822
_refine_diff_density_min -1.310
_refine_diff_density_rms 0.124
_refine_ls_extinction_method none
_refine_ls_goodness_of_fit_ref 1.088
_refine_ls_hydrogen_treatment mixed
_refine_ls_matrix_type full
_refine_ls_number_parameters 192
_refine_ls_number_reflns 2805
_refine_ls_number_restraints 1
_refine_ls_restrained_S_all 1.088
_refine_ls_R_factor_all 0.0462
_refine_ls_R_factor_gt 0.0424
_refine_ls_shift/su_max 0.001
_refine_ls_shift/su_mean 0.000
_refine_ls_structure_factor_coef Fsqd
_refine_ls_weighting_details 'calc w=1/[\s^2^(Fo^2^)+(0.0978P)^2^+1.6490P] where P=(Fo^2^+2Fc^2^)/3'
_refine_ls_weighting_scheme calc
_refine_ls_wR_factor_gt 0.1271
_refine_ls_wR_factor_ref 0.1312
_reflns_number_gt 2433
_reflns_number_total 2805
_reflns_threshold_expression >2sigma(I)
_cod_data_source_file c2ce26072g.txt
_cod_data_source_block cu_10610b
_cod_depositor_comments
;
The following automatic conversions were performed:

'_symmetry_cell_setting' value 'Monoclinic' changed to 'monoclinic'
according to /home/saulius/struct/CIF-dictionaries/cif_core.dic
dictionary named 'cif_core.dic' version 2.4.2 from 2011-04-26.

Automatic conversion script
Id: cif_fix_values 1891 2012-01-12 08:04:46Z andrius 
;
_cod_original_sg_symbol_H-M C2/c
_cod_database_code 7208877

loop_
_symmetry_equiv_pos_as_xyz
'x, y, z'
'-x, y, -z+1/2'
'x+1/2, y+1/2, z'
'-x+1/2, y+1/2, -z+1/2'
'-x, -y, -z'
'x, -y, z-1/2'
'-x+1/2, -y+1/2, -z'
'x+1/2, -y+1/2, z-1/2'

loop_
_atom_site_label
_atom_site_type_symbol
_atom_site_fract_x
_atom_site_fract_y
_atom_site_fract_z
_atom_site_U_iso_or_equiv
_atom_site_adp_type
_atom_site_occupancy
_atom_site_symmetry_multiplicity
_atom_site_calc_flag
_atom_site_refinement_flags
Pd1 Pd 0.0000 0.0000 1.0000 0.01713(19) Uani 1 2 d S
Zn1 Zn 0.2500 0.2500 0.5000 0.0519(3) Uani 1 2 d SD
N1 N 0.05963(13) 0.04446(16) 0.8957(3) 0.0215(6) Uani 1 1 d .
N2 N 0.3226(2) 0.2448(2) 0.6831(5) 0.0587(13) Uani 1 1 d .
N3 N 0.2870(2) 0.1645(2) 0.3989(5) 0.0488(10) Uani 1 1 d .
O1 O 0.03324(10) -0.09024(13) 0.9313(3) 0.0243(5) Uani 1 1 d .
O2 O 0.09740(13) -0.12988(15) 0.7916(4) 0.0345(7) Uani 1 1 d .
O3 O 0.19746(17) 0.1794(2) 0.6343(4) 0.0530(10) Uani 1 1 d .
O4 O 0.22376(18) 0.0652(2) 0.6093(5) 0.0663(12) Uani 1 1 d .
C1 C 0.09167(18) -0.00432(17) 0.8342(5) 0.0199(9) Uani 1 1 d .
C2 C 0.13577(17) 0.0159(2) 0.7571(5) 0.0254(8) Uani 1 1 d .
H2 H 0.1585 -0.0193 0.7175 0.030 Uiso 1 1 calc R
C3 C 0.14617(16) 0.0891(2) 0.7388(5) 0.0293(8) Uani 1 1 d .
C4 C 0.11179(19) 0.1381(2) 0.7986(5) 0.0303(9) Uani 1 1 d .
H4 H 0.1171 0.1881 0.7843 0.036 Uiso 1 1 calc R
C5 C 0.07011(16) 0.1149(2) 0.8783(4) 0.0251(8) Uani 1 1 d .
H5 H 0.0480 0.1494 0.9226 0.030 Uiso 1 1 calc R
C6 C 0.07473(14) -0.0812(2) 0.8519(4) 0.0223(8) Uani 1 1 d .
C7 C 0.19352(19) 0.1125(3) 0.6515(5) 0.0392(11) Uani 1 1 d .
C8 C 0.3506(3) 0.1755(3) 0.6630(6) 0.0590(15) Uani 1 1 d .
H8A H 0.3313 0.1363 0.7110 0.071 Uiso 1 1 calc R
H8B H 0.3910 0.1772 0.7182 0.071 Uiso 1 1 calc R
C9 C 0.3473(3) 0.1619(3) 0.4820(7) 0.0634(16) Uani 1 1 d .
H9A H 0.3696 0.1989 0.4365 0.076 Uiso 1 1 calc R
H9B H 0.3637 0.1143 0.4655 0.076 Uiso 1 1 calc R
C10 C 0.2804(3) 0.1673(3) 0.2199(6) 0.0634(17) Uani 1 1 d .
H10A H 0.2973 0.1235 0.1817 0.076 Uiso 1 1 calc R
H10B H 0.3017 0.2093 0.1895 0.076 Uiso 1 1 calc R
C11 C 0.2190(3) 0.1730(3) 0.1382(6) 0.0613(18) Uani 1 1 d .
H11A H 0.1975 0.1345 0.1817 0.074 Uiso 1 1 calc R
H11B H 0.2170 0.1628 0.0224 0.074 Uiso 1 1 calc R
C12 C 0.1880(3) 0.2438(3) 0.1520(6) 0.0592(15) Uani 1 1 d .
H12A H 0.2113 0.2839 0.1223 0.071 Uiso 1 1 calc R
H12B H 0.1512 0.2436 0.0756 0.071 Uiso 1 1 calc R
H2' H 0.350(2) 0.277(3) 0.672(6) 0.042(13) Uiso 1 1 d .
H3' H 0.278(3) 0.1231(18) 0.413(7) 0.063 Uiso 1 1 d D

loop_
_atom_site_aniso_label
_atom_site_aniso_U_11
_atom_site_aniso_U_22
_atom_site_aniso_U_33
_atom_site_aniso_U_23
_atom_site_aniso_U_13
_atom_site_aniso_U_12
Pd1 0.0186(3) 0.0135(3) 0.0207(3) 0.00088(10) 0.00745(17) -0.00401(10)
Zn1 0.1094(8) 0.0237(4) 0.0224(4) -0.0015(3) 0.0115(5) -0.0178(4)
N1 0.0265(14) 0.0172(15) 0.0208(15) 0.0006(11) 0.0040(12) -0.0036(11)
N2 0.093(3) 0.053(3) 0.036(2) -0.0091(18) 0.028(2) -0.050(3)
N3 0.069(3) 0.043(2) 0.040(2) -0.0054(17) 0.0241(19) -0.030(2)
O1 0.0291(13) 0.0158(12) 0.0306(13) 0.0002(9) 0.0122(10) -0.0038(9)
O2 0.0379(15) 0.0225(15) 0.0462(18) 0.0036(12) 0.0163(13) 0.0079(12)
O3 0.070(2) 0.058(2) 0.0333(18) -0.0006(15) 0.0178(16) -0.0441(19)
O4 0.066(2) 0.075(3) 0.073(3) -0.025(2) 0.051(2) -0.034(2)
C1 0.015(2) 0.023(2) 0.024(2) 0.0027(12) 0.0061(16) -0.0016(11)
C2 0.0240(19) 0.0300(18) 0.023(2) 0.0011(16) 0.0058(15) -0.0034(17)
C3 0.0327(19) 0.031(2) 0.0236(19) -0.0013(15) 0.0048(15) -0.0143(15)
C4 0.043(2) 0.024(2) 0.025(2) -0.0016(15) 0.0078(17) -0.0147(16)
C5 0.035(2) 0.0165(18) 0.027(2) -0.0001(14) 0.0125(16) -0.0077(14)
C6 0.0192(16) 0.021(2) 0.028(2) 0.0008(14) 0.0079(14) 0.0022(14)
C7 0.045(2) 0.053(3) 0.022(2) -0.0062(18) 0.0124(18) -0.031(2)
C8 0.074(3) 0.063(4) 0.043(3) -0.003(2) 0.019(2) -0.038(3)
C9 0.077(4) 0.069(4) 0.049(3) -0.012(3) 0.025(3) -0.036(3)
C10 0.086(4) 0.073(4) 0.038(3) -0.018(2) 0.030(3) -0.049(3)
C11 0.085(4) 0.072(4) 0.032(3) -0.018(2) 0.026(3) -0.052(3)
C12 0.075(4) 0.072(4) 0.036(3) -0.008(2) 0.024(3) -0.042(3)

loop_
_atom_type_symbol
_atom_type_description
_atom_type_scat_dispersion_real
_atom_type_scat_dispersion_imag
_atom_type_scat_source
C C 0.0181 0.0091 'International Tables Vol C Tables 4.2.6.8 and 6.1.1.4'
H H 0.0000 0.0000 'International Tables Vol C Tables 4.2.6.8 and 6.1.1.4'
N N 0.0311 0.0180 'International Tables Vol C Tables 4.2.6.8 and 6.1.1.4'
O O 0.0492 0.0322 'International Tables Vol C Tables 4.2.6.8 and 6.1.1.4'
Zn Zn -1.5491 0.6778 'International Tables Vol C Tables 4.2.6.8 and 6.1.1.4'
Pd Pd 0.1215 3.9337 'International Tables Vol C Tables 4.2.6.8 and 6.1.1.4'

loop_
_geom_angle_atom_site_label_1
_geom_angle_atom_site_label_2
_geom_angle_atom_site_label_3
_geom_angle
_geom_angle_site_symmetry_1
_geom_angle_site_symmetry_3
N1 Pd1 N1 180.00(16) . 5_557
N1 Pd1 O1 82.27(11) . .
N1 Pd1 O1 97.73(11) 5_557 .
N1 Pd1 O1 97.73(11) . 5_557
N1 Pd1 O1 82.27(11) 5_557 5_557
O1 Pd1 O1 180.00(14) . 5_557
N3 Zn1 N3 179.998(1) 7_556 .
N3 Zn1 N2 84.99(18) 7_556 7_556
N3 Zn1 N2 95.01(18) . 7_556
N3 Zn1 N2 95.01(18) 7_556 .
N3 Zn1 N2 84.99(18) . .
N2 Zn1 N2 179.999(1) 7_556 .
N3 Zn1 O3 94.47(15) 7_556 7_556
N3 Zn1 O3 85.52(15) . 7_556
N2 Zn1 O3 93.50(14) 7_556 7_556
N2 Zn1 O3 86.50(14) . 7_556
N3 Zn1 O3 85.52(15) 7_556 .
N3 Zn1 O3 94.48(15) . .
N2 Zn1 O3 86.50(14) 7_556 .
N2 Zn1 O3 93.50(14) . .
O3 Zn1 O3 180.0 7_556 .
C5 N1 C1 118.9(3) . .
C5 N1 Pd1 128.0(3) . .
C1 N1 Pd1 113.1(2) . .
C8 N2 C12 113.2(5) . 7_556
C8 N2 Zn1 106.6(3) . .
C12 N2 Zn1 115.3(4) 7_556 .
C9 N3 C10 113.2(4) . .
C9 N3 Zn1 106.2(3) . .
C10 N3 Zn1 114.6(4) . .
C6 O1 Pd1 115.0(2) . .
C7 O3 Zn1 133.8(3) . .
N1 C1 C2 122.0(3) . .
N1 C1 C6 114.9(3) . .
C2 C1 C6 123.1(4) . .
C1 C2 C3 118.8(4) . .
C4 C3 C2 118.2(4) . .
C4 C3 C7 122.1(4) . .
C2 C3 C7 119.7(4) . .
C5 C4 C3 120.3(4) . .
N1 C5 C4 121.7(4) . .
O2 C6 O1 123.9(3) . .
O2 C6 C1 121.4(3) . .
O1 C6 C1 114.7(3) . .
O4 C7 O3 127.8(4) . .
O4 C7 C3 117.6(4) . .
O3 C7 C3 114.6(4) . .
N2 C8 C9 108.4(5) . .
N3 C9 C8 109.6(5) . .
N3 C10 C11 112.3(4) . .
C10 C11 C12 118.0(4) . .
N2 C12 C11 111.5(5) 7_556 .

loop_
_geom_bond_atom_site_label_1
_geom_bond_atom_site_label_2
_geom_bond_distance
_geom_bond_site_symmetry_2
Pd1 N1 1.987(3) .
Pd1 N1 1.987(3) 5_557
Pd1 O1 1.989(2) .
Pd1 O1 1.989(2) 5_557
Zn1 N3 2.078(5) 7_556
Zn1 N3 2.078(5) .
Zn1 N2 2.101(5) 7_556
Zn1 N2 2.101(5) .
Zn1 O3 2.261(3) 7_556
Zn1 O3 2.261(3) .
N1 C5 1.349(5) .
N1 C1 1.351(5) .
N2 C8 1.476(8) .
N2 C12 1.477(6) 7_556
N3 C9 1.480(8) .
N3 C10 1.492(6) .
O1 C6 1.305(5) .
O2 C6 1.214(5) .
O3 C7 1.259(6) .
O4 C7 1.231(7) .
C1 C2 1.387(6) .
C1 C6 1.501(5) .
C2 C3 1.398(6) .
C3 C4 1.383(6) .
C3 C7 1.522(5) .
C4 C5 1.369(6) .
C8 C9 1.538(7) .
C10 C11 1.504(10) .
C11 C12 1.525(10) .
C12 N2 1.477(6) 7_556

loop_
_platon_squeeze_void_nr
_platon_squeeze_void_average_x
_platon_squeeze_void_average_y
_platon_squeeze_void_average_z
_platon_squeeze_void_volume
_platon_squeeze_void_count_electrons
1 0.500 0.000 0.072 648.6 187.4
2 1.000 0.500 -0.045 648.7 187.4
